data_7206323
loop_
_publ_author_name
'He, Jianghong'
'Chen, Haiyan'
'Xiao, Dongrong'
'Sun, Dianzhen'
'Zhang, Guangju'
'Yan, Shiwei'
'Xin, Guanghua'
'Yuan, Ruo'
'Wang, Enbo'

_publ_section_title
;
 An unprecedented 3-fold interpenetrated double-edged pseudo-diamondoid
 network containing exceptional 5-fold interlocking tri-flexure helices
 and 15-fold interwoven helices
;
_journal_issue 15
_journal_name_full CrystEngComm
_journal_page_first 4841
_journal_paper_doi 10.1039/c1ce05349c
_journal_volume 13
_journal_year 2011
_chemical_formula_sum 'C56 H58.5 Cd3 N10 O19.25'
_chemical_formula_weight 1516.83
_chemical_name_systematic
;
?
;
_space_group_IT_number 15
_symmetry_cell_setting monoclinic
_symmetry_space_group_name_Hall '-C 2yc'
_symmetry_space_group_name_H-M 'C 1 2/c 1'
_atom_sites_solution_hydrogens geom
_atom_sites_solution_primary direct
_atom_sites_solution_secondary difmap
_audit_creation_method SHELXL-97
_cell_angle_alpha 90.00
_cell_angle_beta 109.9980(10)
_cell_angle_gamma 90.00
_cell_formula_units_Z 4
_cell_length_a 14.9609(9)
_cell_length_b 26.4880(16)
_cell_length_c 15.3820(9)
_cell_measurement_reflns_used 22349
_cell_measurement_temperature 296(2)
_cell_measurement_theta_max 26.50
_cell_measurement_theta_min 1.54
_cell_volume 5728.1(6)
_computing_cell_refinement 'SMART (Bruker, 2001)'
_computing_data_collection 'SMART (Bruker, 2001)'
_computing_data_reduction 'SAINT (Bruker, 2001)'
_computing_molecular_graphics 'SHELXTL-PLUS (Sheldrick, 1990)'
_computing_publication_material 'SHELXL-97 (Sheldrick, 1997)'
_computing_structure_refinement 'SHELXL-97 (Sheldrick, 1997)'
_computing_structure_solution 'SHELXS-97 (Sheldrick, 1990)'
_diffrn_ambient_temperature 296(2)
_diffrn_measured_fraction_theta_full 0.979
_diffrn_measured_fraction_theta_max 0.979
_diffrn_measurement_device_type 'Bruker APEX CCD area-detector'
_diffrn_measurement_method 'phi and omega scans'
_diffrn_radiation_monochromator graphite
_diffrn_radiation_source 'fine-focus sealed tube'
_diffrn_radiation_type MoK\a
_diffrn_radiation_wavelength 0.71073
_diffrn_reflns_av_R_equivalents 0.0198
_diffrn_reflns_av_sigmaI/netI 0.0185
_diffrn_reflns_limit_h_max 18
_diffrn_reflns_limit_h_min -18
_diffrn_reflns_limit_k_max 32
_diffrn_reflns_limit_k_min -32
_diffrn_reflns_limit_l_max 18
_diffrn_reflns_limit_l_min -18
_diffrn_reflns_number 22349
_diffrn_reflns_theta_full 26.50
_diffrn_reflns_theta_max 26.50
_diffrn_reflns_theta_min 1.54
_exptl_absorpt_coefficient_mu 1.190
_exptl_absorpt_correction_T_max 0.6808
_exptl_absorpt_correction_T_min 0.6411
_exptl_absorpt_correction_type multi-scan
_exptl_absorpt_process_details 'SADAB(Sheldrick, 1996)'
_exptl_crystal_colour colourless
_exptl_crystal_density_diffrn 1.759
_exptl_crystal_density_method 'not measured'
_exptl_crystal_description block
_exptl_crystal_F_000 3050
_exptl_crystal_size_max 0.41
_exptl_crystal_size_mid 0.37
_exptl_crystal_size_min 0.35
_refine_diff_density_max 0.701
_refine_diff_density_min -0.535
_refine_diff_density_rms 0.061
_refine_ls_extinction_method none
_refine_ls_goodness_of_fit_ref 1.020
_refine_ls_hydrogen_treatment mixed
_refine_ls_matrix_type full
_refine_ls_number_parameters 416
_refine_ls_number_reflns 5822
_refine_ls_number_restraints 6
_refine_ls_restrained_S_all 1.019
_refine_ls_R_factor_all 0.0292
_refine_ls_R_factor_gt 0.0249
_refine_ls_shift/su_max 0.001
_refine_ls_shift/su_mean 0.000
_refine_ls_structure_factor_coef Fsqd
_refine_ls_weighting_details 'calc w=1/[\s^2^(Fo^2^)+(0.0705P)^2^+0.0000P] where P=(Fo^2^+2Fc^2^)/3'
_refine_ls_weighting_scheme calc
_refine_ls_wR_factor_gt 0.0858
_refine_ls_wR_factor_ref 0.0903
_reflns_number_gt 5222
_reflns_number_total 5822
_reflns_threshold_expression >2sigma(I)
_cod_data_source_file c1ce05349c.txt
_cod_data_source_block h8a
_cod_depositor_comments
;
The following automatic conversions were performed:

'_symmetry_cell_setting' value 'Monoclinic' changed to 'monoclinic'
according to /home/saulius/struct/CIF-dictionaries/cif_core.dic
dictionary named 'cif_core.dic' version 2.4.1 from 2010-06-29.

Automatic conversion script
Id: cif_fix_values 1715 2011-07-08 13:25:40Z adriana 
;
_cod_original_sg_symbol_H-M C2/c
_cod_original_formula_sum 'C56 H58.50 Cd3 N10 O19.25'
_cod_database_code 7206323

loop_
_symmetry_equiv_pos_as_xyz
'x, y, z'
'-x, y, -z+1/2'
'x+1/2, y+1/2, z'
'-x+1/2, y+1/2, -z+1/2'
'-x, -y, -z'
'x, -y, z-1/2'
'-x+1/2, -y+1/2, -z'
'x+1/2, -y+1/2, z-1/2'

loop_
_atom_site_label
_atom_site_type_symbol
_atom_site_fract_x
_atom_site_fract_y
_atom_site_fract_z
_atom_site_U_iso_or_equiv
_atom_site_adp_type
_atom_site_occupancy
_atom_site_symmetry_multiplicity
_atom_site_calc_flag
_atom_site_refinement_flags
_atom_site_disorder_assembly
_atom_site_disorder_group
Cd1 Cd 0.0000 0.182865(9) 0.2500 0.03156(9) Uani 1 2 d S . .
Cd2 Cd 0.021028(12) 0.095958(6) 0.017974(11) 0.03233(8) Uani 1 1 d . . .
C1 C 0.04810(16) 0.21346(9) 0.09581(15) 0.0329(5) Uani 1 1 d . . .
C2 C 0.07597(17) 0.23077(9) 0.01544(15) 0.0336(5) Uani 1 1 d . . .
C3 C 0.08458(17) 0.19768(9) -0.05639(16) 0.0333(5) Uani 1 1 d . . .
C4 C 0.10887(17) 0.22352(9) -0.12898(15) 0.0347(5) Uani 1 1 d . . .
C5 C 0.1193(2) 0.19695(10) -0.20446(18) 0.0433(6) Uani 1 1 d . . .
H5A H 0.1127 0.1620 -0.2059 0.052 Uiso 1 1 calc R . .
C6 C 0.14416(17) 0.27036(9) -0.26822(15) 0.0352(5) Uani 1 1 d . . .
C7 C 0.12347(17) 0.27499(9) -0.12923(15) 0.0346(5) Uani 1 1 d . . .
C8 C 0.09581(19) 0.28047(9) 0.01204(16) 0.0388(5) Uani 1 1 d . . .
H8A H 0.0911 0.3008 0.0596 0.047 Uiso 1 1 calc R . .
C9 C 0.1479(2) 0.35779(10) -0.04765(19) 0.0469(6) Uani 1 1 d . . .
H9A H 0.1992 0.3630 -0.0718 0.056 Uiso 1 1 calc R . .
H9B H 0.1707 0.3677 0.0169 0.056 Uiso 1 1 calc R . .
C10 C 0.0654(3) 0.39025(12) -0.0998(2) 0.0637(8) Uani 1 1 d . . .
H10A H 0.0849 0.4250 -0.0944 0.096 Uiso 1 1 calc R . .
H10B H 0.0152 0.3860 -0.0748 0.096 Uiso 1 1 calc R . .
H10C H 0.0429 0.3806 -0.1638 0.096 Uiso 1 1 calc R . .
C11 C 0.18098(18) 0.34685(10) -0.33949(16) 0.0393(5) Uani 1 1 d . . .
H11A H 0.1518 0.3653 -0.3017 0.047 Uiso 1 1 calc R . .
H11B H 0.1583 0.3611 -0.4013 0.047 Uiso 1 1 calc R . .
C12 C 0.28772(18) 0.35194(9) -0.29896(17) 0.0379(5) Uani 1 1 d . . .
H12A H 0.3048 0.3868 -0.3050 0.045 Uiso 1 1 calc R . .
H12B H 0.3081 0.3441 -0.2335 0.045 Uiso 1 1 calc R . .
C13 C 0.30216(19) 0.26677(9) -0.35886(17) 0.0409(6) Uani 1 1 d . . .
H13A H 0.3210 0.2490 -0.3002 0.049 Uiso 1 1 calc R . .
H13B H 0.3301 0.2493 -0.3988 0.049 Uiso 1 1 calc R . .
C14 C 0.19456(19) 0.26522(10) -0.40271(16) 0.0420(6) Uani 1 1 d . . .
H14A H 0.1749 0.2802 -0.4639 0.050 Uiso 1 1 calc R . .
H14B H 0.1724 0.2305 -0.4086 0.050 Uiso 1 1 calc R . .
C15 C 0.23685(17) 0.01045(9) 0.21881(15) 0.0358(5) Uani 1 1 d . . .
C16 C 0.33221(19) 0.01510(11) 0.2336(2) 0.0491(7) Uani 1 1 d . . .
H16A H 0.3529 0.0405 0.2032 0.059 Uiso 1 1 calc R . .
C17 C 0.39862(19) -0.01703(12) 0.2928(2) 0.0530(7) Uani 1 1 d . . .
H17A H 0.4631 -0.0127 0.3032 0.064 Uiso 1 1 calc R . .
C18 C 0.36851(19) -0.05482(12) 0.3354(2) 0.0534(7) Uani 1 1 d . . .
C19 C 0.2730(2) -0.05923(15) 0.3234(3) 0.0798(13) Uani 1 1 d . . .
H19A H 0.2525 -0.0844 0.3544 0.096 Uiso 1 1 calc R . .
C20 C 0.2085(2) -0.02652(14) 0.2658(2) 0.0627(9) Uani 1 1 d . . .
H20A H 0.1444 -0.0295 0.2586 0.075 Uiso 1 1 calc R . .
C21 C 0.5261(2) -0.08855(13) 0.4079(2) 0.0564(8) Uani 1 1 d . . .
C22 C 0.5798(2) -0.05062(14) 0.4590(2) 0.0641(9) Uani 1 1 d . . .
H22A H 0.5509 -0.0248 0.4808 0.077 Uiso 1 1 calc R . .
C23 C 0.6786(2) -0.05004(11) 0.4792(2) 0.0511(7) Uani 1 1 d . . .
H23A H 0.7154 -0.0238 0.5135 0.061 Uiso 1 1 calc R . .
C24 C 0.72013(18) -0.08880(9) 0.44759(17) 0.0380(5) Uani 1 1 d . . .
C25 C 0.6639(2) -0.12746(11) 0.3976(2) 0.0497(7) Uani 1 1 d . . .
H25A H 0.6923 -0.1541 0.3775 0.060 Uiso 1 1 calc R . .
C26 C 0.5671(2) -0.12760(12) 0.3770(2) 0.0584(8) Uani 1 1 d . . .
H26A H 0.5301 -0.1537 0.3426 0.070 Uiso 1 1 calc R . .
C27 C 0.16686(17) 0.04405(9) 0.14987(16) 0.0362(5) Uani 1 1 d . . .
C28 C 0.82623(18) -0.09064(10) 0.47088(18) 0.0418(6) Uani 1 1 d . . .
N1 N 0.33978(15) 0.31884(7) -0.34309(14) 0.0355(4) Uani 1 1 d . . .
H1A H 0.3872 0.3289 -0.3581 0.043 Uiso 1 1 calc R . .
N2 N 0.15415(15) 0.29355(8) -0.34326(13) 0.0383(5) Uani 1 1 d . . .
N3 N 0.13768(18) 0.21910(9) -0.27247(15) 0.0468(6) Uani 1 1 d . . .
N4 N 0.13984(15) 0.29965(8) -0.19869(13) 0.0378(5) Uani 1 1 d . . .
N5 N 0.12200(16) 0.30337(8) -0.05479(14) 0.0390(5) Uani 1 1 d . . .
O1 O 0.03392(15) 0.24587(7) 0.14848(12) 0.0464(4) Uani 1 1 d . . .
OW1 O 0.0000 0.09516(9) 0.2500 0.0540(8) Uani 1 2 d SD . .
O2 O 0.04199(13) 0.16715(6) 0.11031(11) 0.0389(4) Uani 1 1 d . . .
OW2 O 0.04639(16) 0.03821(7) -0.08481(15) 0.0470(4) Uani 1 1 d D . .
O3 O 0.07318(15) 0.15115(7) -0.06179(13) 0.0496(5) Uani 1 1 d . . .
O4 O 0.86307(16) -0.13151(9) 0.4663(2) 0.0805(8) Uani 1 1 d . . .
O5 O 0.87424(14) -0.05200(9) 0.49713(18) 0.0665(6) Uani 1 1 d . . .
O6 O 0.19381(14) 0.07286(8) 0.10121(14) 0.0535(5) Uani 1 1 d . . .
O7 O 0.07946(12) 0.04135(6) 0.14343(11) 0.0379(4) Uani 1 1 d . . .
O8 O 0.42763(15) -0.09103(10) 0.39082(19) 0.0830(9) Uani 1 1 d . . .
OW3 O 0.0000 0.0931(9) -0.2500 0.137(8) Uani 0.25 2 d SP . .
HW2A H 0.0006(16) 0.0195(11) -0.112(2) 0.088(14) Uiso 1 1 d D . .
HW1 H 0.024(2) 0.0771(5) 0.2194(17) 0.059(9) Uiso 1 1 d D . .
HW2B H 0.0889(17) 0.0211(11) -0.046(2) 0.085(13) Uiso 1 1 d D . .

loop_
_atom_site_aniso_label
_atom_site_aniso_U_11
_atom_site_aniso_U_22
_atom_site_aniso_U_33
_atom_site_aniso_U_23
_atom_site_aniso_U_13
_atom_site_aniso_U_12
Cd1 0.03726(15) 0.03265(14) 0.03172(14) 0.000 0.02076(11) 0.000
Cd2 0.03317(13) 0.02776(12) 0.03755(12) 0.00555(6) 0.01401(9) -0.00152(6)
C1 0.0328(12) 0.0393(13) 0.0304(11) 0.0065(9) 0.0158(10) 0.0007(9)
C2 0.0388(13) 0.0355(12) 0.0321(11) 0.0060(9) 0.0192(10) 0.0001(10)
C3 0.0380(13) 0.0309(12) 0.0360(11) 0.0017(9) 0.0189(10) -0.0024(9)
C4 0.0418(13) 0.0355(12) 0.0335(11) 0.0003(9) 0.0213(10) -0.0042(10)
C5 0.0617(17) 0.0323(13) 0.0459(13) -0.0059(10) 0.0314(13) -0.0107(12)
C6 0.0374(13) 0.0410(13) 0.0304(11) -0.0011(9) 0.0159(10) -0.0076(10)
C7 0.0405(13) 0.0350(12) 0.0345(11) -0.0003(9) 0.0210(10) -0.0048(10)
C8 0.0519(15) 0.0387(13) 0.0340(11) -0.0029(9) 0.0253(11) -0.0039(11)
C9 0.0654(18) 0.0393(14) 0.0457(14) -0.0056(11) 0.0314(13) -0.0128(13)
C10 0.082(2) 0.0509(17) 0.068(2) 0.0045(15) 0.0387(19) 0.0031(17)
C11 0.0438(14) 0.0437(14) 0.0345(12) 0.0095(10) 0.0185(11) 0.0053(11)
C12 0.0423(14) 0.0338(12) 0.0399(12) 0.0006(10) 0.0172(11) 0.0015(10)
C13 0.0547(16) 0.0383(13) 0.0368(12) -0.0073(10) 0.0249(11) -0.0038(11)
C14 0.0538(16) 0.0513(15) 0.0261(11) -0.0073(10) 0.0202(11) -0.0138(12)
C15 0.0317(12) 0.0406(13) 0.0341(11) 0.0002(10) 0.0100(10) 0.0021(10)
C16 0.0376(14) 0.0551(17) 0.0601(16) 0.0212(13) 0.0239(13) 0.0028(12)
C17 0.0272(13) 0.072(2) 0.0637(17) 0.0253(15) 0.0199(12) 0.0047(12)
C18 0.0318(14) 0.071(2) 0.0543(16) 0.0262(14) 0.0112(12) 0.0042(13)
C19 0.0324(15) 0.103(3) 0.097(3) 0.066(2) 0.0134(16) -0.0012(16)
C20 0.0279(14) 0.088(2) 0.0658(19) 0.0393(17) 0.0080(13) -0.0018(14)
C21 0.0273(14) 0.074(2) 0.0605(18) 0.0380(16) 0.0049(13) 0.0031(13)
C22 0.0499(18) 0.068(2) 0.080(2) 0.0120(17) 0.0288(17) 0.0192(16)
C23 0.0423(15) 0.0475(16) 0.0636(18) -0.0020(13) 0.0182(13) -0.0003(12)
C24 0.0302(13) 0.0386(13) 0.0411(13) 0.0088(10) 0.0069(10) -0.0011(10)
C25 0.0395(15) 0.0466(15) 0.0564(16) 0.0000(12) 0.0077(13) -0.0015(12)
C26 0.0397(16) 0.0596(19) 0.0635(18) 0.0113(15) 0.0015(14) -0.0116(14)
C27 0.0358(13) 0.0323(12) 0.0379(12) -0.0025(10) 0.0093(10) 0.0018(10)
C28 0.0305(13) 0.0485(16) 0.0436(14) 0.0092(11) 0.0091(11) -0.0002(11)
N1 0.0379(11) 0.0377(11) 0.0381(10) -0.0020(8) 0.0222(9) -0.0039(8)
N2 0.0436(12) 0.0462(12) 0.0305(10) 0.0013(8) 0.0197(9) -0.0064(9)
N3 0.0689(16) 0.0435(12) 0.0400(11) -0.0074(9) 0.0341(11) -0.0139(11)
N4 0.0517(13) 0.0352(11) 0.0352(10) 0.0004(8) 0.0259(9) -0.0066(9)
N5 0.0589(14) 0.0306(10) 0.0371(10) -0.0012(8) 0.0288(10) -0.0066(9)
O1 0.0717(13) 0.0382(10) 0.0443(9) 0.0020(8) 0.0392(9) -0.0008(9)
OW1 0.082(2) 0.0353(15) 0.072(2) 0.000 0.0608(19) 0.000
O2 0.0536(11) 0.0358(9) 0.0346(8) 0.0055(7) 0.0244(8) -0.0018(8)
OW2 0.0524(12) 0.0381(10) 0.0536(11) -0.0028(9) 0.0221(10) -0.0040(9)
O3 0.0806(14) 0.0307(9) 0.0541(11) 0.0005(8) 0.0446(10) -0.0073(9)
O4 0.0414(13) 0.0635(15) 0.126(2) -0.0161(14) 0.0155(13) 0.0098(11)
O5 0.0391(11) 0.0614(14) 0.0930(17) -0.0096(12) 0.0149(11) -0.0142(10)
O6 0.0459(11) 0.0494(12) 0.0620(12) 0.0220(10) 0.0141(9) 0.0042(9)
O7 0.0326(9) 0.0381(9) 0.0395(9) -0.0035(7) 0.0079(7) 0.0055(7)
O8 0.0300(11) 0.107(2) 0.1070(19) 0.0770(16) 0.0174(12) 0.0105(11)
OW3 0.15(2) 0.15(2) 0.101(15) 0.000 0.027(15) 0.000

loop_
_atom_type_symbol
_atom_type_description
_atom_type_scat_dispersion_real
_atom_type_scat_dispersion_imag
_atom_type_scat_source
C C 0.0033 0.0016 'International Tables Vol C Tables 4.2.6.8 and 6.1.1.4'
H H 0.0000 0.0000 'International Tables Vol C Tables 4.2.6.8 and 6.1.1.4'
N N 0.0061 0.0033 'International Tables Vol C Tables 4.2.6.8 and 6.1.1.4'
O O 0.0106 0.0060 'International Tables Vol C Tables 4.2.6.8 and 6.1.1.4'
Cd Cd -0.8075 1.2024 'International Tables Vol C Tables 4.2.6.8 and 6.1.1.4'

loop_
_geom_angle_atom_site_label_1
_geom_angle_atom_site_label_2
_geom_angle_atom_site_label_3
_geom_angle
_geom_angle_site_symmetry_1
_geom_angle_site_symmetry_3
_geom_angle_publ_flag
OW1 Cd1 N1 88.89(5) . 8_456 ?
OW1 Cd1 N1 88.89(5) . 7 ?
N1 Cd1 N1 177.78(10) 8_456 7 ?
OW1 Cd1 O1 132.84(4) . 2 ?
N1 Cd1 O1 90.64(7) 8_456 2 ?
N1 Cd1 O1 90.87(7) 7 2 ?
OW1 Cd1 O1 132.84(4) . . ?
N1 Cd1 O1 90.87(7) 8_456 . ?
N1 Cd1 O1 90.64(7) 7 . ?
O1 Cd1 O1 94.31(8) 2 . ?
OW1 Cd1 O2 80.31(4) . . ?
N1 Cd1 O2 88.65(6) 8_456 . ?
N1 Cd1 O2 90.98(6) 7 . ?
O1 Cd1 O2 146.83(6) 2 . ?
O1 Cd1 O2 52.55(6) . . ?
OW1 Cd1 O2 80.31(4) . 2 ?
N1 Cd1 O2 90.98(6) 8_456 2 ?
N1 Cd1 O2 88.65(6) 7 2 ?
O1 Cd1 O2 52.55(6) 2 2 ?
O1 Cd1 O2 146.83(6) . 2 ?
O2 Cd1 O2 160.61(8) . 2 ?
O3 Cd2 O2 78.63(6) . . ?
O3 Cd2 OW2 83.51(7) . . ?
O2 Cd2 OW2 159.08(7) . . ?
O3 Cd2 O7 139.92(7) . . ?
O2 Cd2 O7 93.66(5) . . ?
OW2 Cd2 O7 93.01(7) . . ?
O3 Cd2 O5 136.33(8) . 6_455 ?
O2 Cd2 O5 113.66(7) . 6_455 ?
OW2 Cd2 O5 86.84(8) . 6_455 ?
O7 Cd2 O5 82.93(7) . 6_455 ?
O3 Cd2 O4 92.92(8) . 6_455 ?
O2 Cd2 O4 78.23(8) . 6_455 ?
OW2 Cd2 O4 113.75(9) . 6_455 ?
O7 Cd2 O4 124.27(8) . 6_455 ?
O5 Cd2 O4 53.05(8) 6_455 6_455 ?
O3 Cd2 O6 86.99(7) . . ?
O2 Cd2 O6 89.20(7) . . ?
OW2 Cd2 O6 79.00(8) . . ?
O7 Cd2 O6 53.34(6) . . ?
O5 Cd2 O6 132.55(7) 6_455 . ?
O4 Cd2 O6 167.18(9) 6_455 . ?
O1 C1 O2 121.2(2) . . ?
O1 C1 C2 118.7(2) . . ?
O2 C1 C2 120.1(2) . . ?
C8 C2 C3 118.71(19) . . ?
C8 C2 C1 117.0(2) . . ?
C3 C2 C1 124.3(2) . . ?
O3 C3 C2 127.2(2) . . ?
O3 C3 C4 118.6(2) . . ?
C2 C3 C4 114.2(2) . . ?
C7 C4 C5 115.3(2) . . ?
C7 C4 C3 123.2(2) . . ?
C5 C4 C3 121.5(2) . . ?
N3 C5 C4 123.1(2) . . ?
N3 C5 H5A 118.4 . . ?
C4 C5 H5A 118.4 . . ?
N4 C6 N3 126.4(2) . . ?
N4 C6 N2 117.7(2) . . ?
N3 C6 N2 115.9(2) . . ?
N4 C7 N5 117.1(2) . . ?
N4 C7 C4 123.6(2) . . ?
N5 C7 C4 119.3(2) . . ?
C2 C8 N5 125.8(2) . . ?
C2 C8 H8A 117.1 . . ?
N5 C8 H8A 117.1 . . ?
N5 C9 C10 111.8(3) . . ?
N5 C9 H9A 109.3 . . ?
C10 C9 H9A 109.3 . . ?
N5 C9 H9B 109.3 . . ?
C10 C9 H9B 109.3 . . ?
H9A C9 H9B 107.9 . . ?
C9 C10 H10A 109.5 . . ?
C9 C10 H10B 109.5 . . ?
H10A C10 H10B 109.5 . . ?
C9 C10 H10C 109.5 . . ?
H10A C10 H10C 109.5 . . ?
H10B C10 H10C 109.5 . . ?
N2 C11 C12 109.9(2) . . ?
N2 C11 H11A 109.7 . . ?
C12 C11 H11A 109.7 . . ?
N2 C11 H11B 109.7 . . ?
C12 C11 H11B 109.7 . . ?
H11A C11 H11B 108.2 . . ?
N1 C12 C11 113.9(2) . . ?
N1 C12 H12A 108.8 . . ?
C11 C12 H12A 108.8 . . ?
N1 C12 H12B 108.8 . . ?
C11 C12 H12B 108.8 . . ?
H12A C12 H12B 107.7 . . ?
N1 C13 C14 112.6(2) . . ?
N1 C13 H13A 109.1 . . ?
C14 C13 H13A 109.1 . . ?
N1 C13 H13B 109.1 . . ?
C14 C13 H13B 109.1 . . ?
H13A C13 H13B 107.8 . . ?
N2 C14 C13 108.07(19) . . ?
N2 C14 H14A 110.1 . . ?
C13 C14 H14A 110.1 . . ?
N2 C14 H14B 110.1 . . ?
C13 C14 H14B 110.1 . . ?
H14A C14 H14B 108.4 . . ?
C16 C15 C20 118.0(2) . . ?
C16 C15 C27 119.9(2) . . ?
C20 C15 C27 122.0(2) . . ?
C15 C16 C17 121.7(2) . . ?
C15 C16 H16A 119.2 . . ?
C17 C16 H16A 119.2 . . ?
C18 C17 C16 119.3(2) . . ?
C18 C17 H17A 120.4 . . ?
C16 C17 H17A 120.4 . . ?
C17 C18 O8 124.2(2) . . ?
C17 C18 C19 119.8(3) . . ?
O8 C18 C19 116.0(2) . . ?
C20 C19 C18 120.0(3) . . ?
C20 C19 H19A 120.0 . . ?
C18 C19 H19A 120.0 . . ?
C19 C20 C15 121.1(3) . . ?
C19 C20 H20A 119.4 . . ?
C15 C20 H20A 119.4 . . ?
C22 C21 C26 121.0(3) . . ?
C22 C21 O8 121.1(3) . . ?
C26 C21 O8 117.7(3) . . ?
C21 C22 C23 120.4(3) . . ?
C21 C22 H22A 119.8 . . ?
C23 C22 H22A 119.8 . . ?
C24 C23 C22 118.9(3) . . ?
C24 C23 H23A 120.5 . . ?
C22 C23 H23A 120.5 . . ?
C23 C24 C25 119.3(3) . . ?
C23 C24 C28 120.6(2) . . ?
C25 C24 C28 120.1(3) . . ?
C26 C25 C24 121.7(3) . . ?
C26 C25 H25A 119.2 . . ?
C24 C25 H25A 119.2 . . ?
C25 C26 C21 118.7(3) . . ?
C25 C26 H26A 120.6 . . ?
C21 C26 H26A 120.6 . . ?
O6 C27 O7 121.8(2) . . ?
O6 C27 C15 120.2(2) . . ?
O7 C27 C15 118.0(2) . . ?
O4 C28 O5 121.8(3) . . ?
O4 C28 C24 118.2(2) . . ?
O5 C28 C24 119.9(3) . . ?
C12 N1 C13 113.37(19) . . ?
C12 N1 Cd1 108.70(14) . 7 ?
C13 N1 Cd1 109.64(15) . 7 ?
C12 N1 H1A 123.3 . . ?
C13 N1 H1A 123.3 . . ?
Cd1 N1 H1A 53.3 7 . ?
C6 N2 C11 120.67(19) . . ?
C6 N2 C14 119.2(2) . . ?
C11 N2 C14 110.67(18) . . ?
C5 N3 C6 116.1(2) . . ?
C6 N4 C7 115.1(2) . . ?
C8 N5 C7 118.4(2) . . ?
C8 N5 C9 120.8(2) . . ?
C7 N5 C9 120.87(19) . . ?
C1 O1 Cd1 93.63(14) . . ?
Cd1 OW1 HW1 125.1(9) . . ?
C1 O2 Cd2 133.56(14) . . ?
C1 O2 Cd1 92.61(13) . . ?
Cd2 O2 Cd1 130.44(7) . . ?
Cd2 OW2 HW2A 116(3) . . ?
Cd2 OW2 HW2B 98(3) . . ?
HW2A OW2 HW2B 109.3(17) . . ?
C3 O3 Cd2 133.12(15) . . ?
C28 O4 Cd2 92.60(18) . 6_656 ?
C28 O5 Cd2 92.56(18) . 6_656 ?
C27 O6 Cd2 88.12(15) . . ?
C27 O7 Cd2 96.52(14) . . ?
C18 O8 C21 119.4(2) . . ?

loop_
_geom_bond_atom_site_label_1
_geom_bond_atom_site_label_2
_geom_bond_distance
_geom_bond_site_symmetry_2
_geom_bond_publ_flag
Cd1 OW1 2.323(2) . ?
Cd1 N1 2.335(2) 8_456 ?
Cd1 N1 2.335(2) 7 ?
Cd1 O1 2.4543(17) 2 ?
Cd1 O1 2.4543(17) . ?
Cd1 O2 2.4715(15) . ?
Cd1 O2 2.4715(15) 2 ?
Cd2 O3 2.2150(17) . ?
Cd2 O2 2.3167(17) . ?
Cd2 OW2 2.322(2) . ?
Cd2 O7 2.3295(17) . ?
Cd2 O5 2.408(2) 6_455 ?
Cd2 O4 2.412(2) 6_455 ?
Cd2 O6 2.536(2) . ?
C1 O1 1.247(3) . ?
C1 O2 1.256(3) . ?
C1 C2 1.505(3) . ?
C2 C8 1.355(3) . ?
C2 C3 1.450(3) . ?
C3 O3 1.243(3) . ?
C3 C4 1.458(3) . ?
C4 C7 1.381(3) . ?
C4 C5 1.411(3) . ?
C5 N3 1.308(3) . ?
C5 H5A 0.9300 . ?
C6 N4 1.340(3) . ?
C6 N3 1.361(3) . ?
C6 N2 1.360(3) . ?
C7 N4 1.344(3) . ?
C7 N5 1.376(3) . ?
C8 N5 1.362(3) . ?
C8 H8A 0.9300 . ?
C9 N5 1.487(3) . ?
C9 C10 1.494(5) . ?
C9 H9A 0.9700 . ?
C9 H9B 0.9700 . ?
C10 H10A 0.9600 . ?
C10 H10B 0.9600 . ?
C10 H10C 0.9600 . ?
C11 N2 1.464(3) . ?
C11 C12 1.509(3) . ?
C11 H11A 0.9700 . ?
C11 H11B 0.9700 . ?
C12 N1 1.482(3) . ?
C12 H12A 0.9700 . ?
C12 H12B 0.9700 . ?
C13 N1 1.478(3) . ?
C13 C14 1.518(4) . ?
C13 H13A 0.9700 . ?
C13 H13B 0.9700 . ?
C14 N2 1.464(3) . ?
C14 H14A 0.9700 . ?
C14 H14B 0.9700 . ?
C15 C16 1.371(4) . ?
C15 C20 1.368(4) . ?
C15 C27 1.501(3) . ?
C16 C17 1.386(4) . ?
C16 H16A 0.9300 . ?
C17 C18 1.355(4) . ?
C17 H17A 0.9300 . ?
C18 O8 1.383(3) . ?
C18 C19 1.381(4) . ?
C19 C20 1.372(4) . ?
C19 H19A 0.9300 . ?
C20 H20A 0.9300 . ?
C21 C22 1.357(5) . ?
C21 C26 1.368(5) . ?
C21 O8 1.407(3) . ?
C22 C23 1.402(4) . ?
C22 H22A 0.9300 . ?
C23 C24 1.373(4) . ?
C23 H23A 0.9300 . ?
C24 C25 1.380(4) . ?
C24 C28 1.504(4) . ?
C25 C26 1.372(4) . ?
C25 H25A 0.9300 . ?
C26 H26A 0.9300 . ?
C27 O6 1.229(3) . ?
C27 O7 1.279(3) . ?
C28 O4 1.228(4) . ?
C28 O5 1.236(3) . ?
N1 Cd1 2.335(2) 7 ?
N1 H1A 0.8600 . ?
OW1 HW1 0.833(7) . ?
OW2 HW2A 0.835(10) . ?
OW2 HW2B 0.840(10) . ?
O4 Cd2 2.412(2) 6_656 ?
O5 Cd2 2.408(2) 6_656 ?
